data_4314581
loop_
_publ_author_name
'Rosario M. P. Colodrero'
'Pascual Olivera-Pastor'
'Aurelio Cabeza'
'Maria Papadaki'
'Konstantinos D. Demadis'
'Miguel A. G. Aranda'

_publ_contact_author_address
;Crystal Engineering, Growth and Design Laboratory
Department of Chemistry
University of Crete,
PO BOX  2208
GR-71003 Voutes Campus
Heraklion, Crete
Greece
;
_publ_contact_author_email demadis@chemistry.uoc.gr
_publ_contact_author_fax '30 2810 545001'
_publ_contact_author_name 'Konstantinos D. Demadis'
_publ_contact_author_phone '30 2810 545051 '
_publ_section_title
;
 Structural Mapping and Framework Interconversions in 1D, 2D, and 3D
 Divalent Metal R,S-Hydroxyphosphonoacetate Hybrids
;
_journal_name_full 'Inorganic Chemistry'
_journal_page_first 761
_journal_page_last 768
_journal_paper_doi 10.1021/ic902048b
_journal_volume 49
_journal_year 2010
_chemical_formula_sum 'C2 H3 Mg O6 P'
_chemical_formula_weight 178.32
_space_group_IT_number 61
_symmetry_cell_setting orthorhombic
_symmetry_space_group_name_Hall '-P 2ac 2ab'
_symmetry_space_group_name_H-M 'P b c a'
_audit_author_name A.Cabeza
_audit_creation_date 2009-06-04T17:42
_audit_creation_method 'from EXP file using GSAS2CIF'
_audit_update_record
; 2009-06-04T17:42  Initial CIF as created by GSAS2CIF

;
_cell_angle_alpha 90.0
_cell_angle_beta 90.0
_cell_angle_gamma 90.0
_cell_formula_units_Z 8
_cell_length_a 8.6374(7)
_cell_length_b 9.6892(9)
_cell_length_c 11.8164(20)
_cell_volume 988.9(2)
_computing_structure_refinement GSAS
_diffrn_radiation_probe x-ray
_diffrn_radiation_wavelength 1.5406
_exptl_absorpt_correction_T_max 1.00000
_exptl_absorpt_correction_T_min 1.00000
_exptl_absorpt_process_details
;   GSAS Absorption/surface roughness correction: function number 0

 No correction is applied.

;
_pd_block_id 2009-06-04T17:42|Mg(HO3PCHOHCOO)_phase1|A.Cabeza||
_pd_calc_method 'Rietveld Refinement'
_pd_meas_2theta_range_inc 0.017
_pd_meas_2theta_range_max 69.9754
_pd_meas_2theta_range_min 5.0184
_pd_phase_name Mg(HO3PCHOHCOO)
_pd_proc_2theta_range_inc 0.017
_pd_proc_2theta_range_max 69.98842
_pd_proc_2theta_range_min 5.03142
_pd_proc_info_datetime 2009-06-04T17:42:23
_pd_proc_ls_background_function
;   GSAS Background function number 7 with 10 terms.

 Linear interpolation

      1:    2926.34     2:    2282.48     3:    2018.45     4:    2188.88

      5:    1409.01     6:    1230.17     7:    1055.14     8:    995.402

      9:    879.364    10:    971.184

;
_pd_proc_ls_prof_R_factor 0.0510
_pd_proc_ls_prof_wR_expected 0.0211
_pd_proc_ls_prof_wR_factor 0.0650
_refine_ls_goodness_of_fit_all 3.18
_refine_ls_matrix_type full
_refine_ls_number_parameters 53
_refine_ls_number_restraints 17
_refine_ls_R_Fsqd_factor 0.07655
_refine_ls_shift/su_max 0.33
_refine_ls_shift/su_mean 0.07
_reflns_d_resolution_high 1.346
_reflns_d_resolution_low 5.908
_reflns_limit_h_max 6
_reflns_limit_h_min 0
_reflns_limit_k_max 7
_reflns_limit_k_min 0
_reflns_limit_l_max 8
_reflns_limit_l_min 0
_reflns_number_total 217
_cod_data_source_file ic902048b_si_002_2.cif
_cod_data_source_block Mg(HO3PCHOHCOO)_phase_1
_cod_depositor_comments
;
The following automatic conversions were performed:

'_geom_angle_publ_flag' value 'N' changed to 'n' according to the
built-in table from CIF Core dictionary named 'cif_core.dic' version
2.4.1 from 2010-06-29 (34 times).

'_geom_bond_publ_flag' value 'N'
changed to 'n' according to the built-in table from CIF Core
dictionary named 'cif_core.dic' version 2.4.1 from 2010-06-29 (35
times).

Automatic conversion script
Id: cif_fix_values 1646 2011-03-28 12:23:43Z adriana 
;
_cod_original_cell_volume 988.91(17)
_cod_original_formula_sum 'C2 Mg O6 H3 P'
_cod_database_code 4314581

loop_
_symmetry_equiv_pos_site_id
_symmetry_equiv_pos_as_xyz
1 +x,+y,+z
2 -x+1/2,+y+1/2,+z
3 +x,-y+1/2,+z+1/2
4 -x+1/2,-y,+z+1/2
-1 -x,-y,-z
-2 +x+1/2,-y+1/2,-z
-3 -x,+y+1/2,-z+1/2
-4 +x+1/2,+y,-z+1/2

loop_
_atom_site_label
_atom_site_fract_x
_atom_site_fract_y
_atom_site_fract_z
_atom_site_occupancy
_atom_site_thermal_displace_type
_atom_site_U_iso_or_equiv
_atom_site_symmetry_multiplicity
Mg 0.1341(11) 0.0615(9) 0.0807(10) 1.0 Uiso 0.025 8
P 0.2745(9) 0.3063(6) -0.0819(7) 1.0 Uiso 0.025 8
O6 0.4042(16) 0.3753(13) -0.0119(10) 1.0 Uiso 0.025 8
O5 0.1192(14) 0.3825(14) -0.0678(13) 1.0 Uiso 0.025 8
O4 0.2660(18) 0.1508(7) -0.0549(12) 1.0 Uiso 0.025 8
C1 0.3353(14) 0.1788(16) 0.2699(7) 1.0 Uiso 0.025 8
C2 0.4094(20) 0.0484(11) 0.2278(16) 1.0 Uiso 0.025 8
O3 0.0108(24) -0.0191(13) 0.2240(14) 1.0 Uiso 0.025 8
O2 0.3077(15) -0.0088(14) 0.1709(17) 1.0 Uiso 0.025 8
O1 0.2189(17) 0.2274(13) 0.1971(9) 1.0 Uiso 0.025 8

loop_
_atom_type_symbol
_atom_type_number_in_cell
_atom_type_scat_dispersion_real
_atom_type_scat_dispersion_imag
_atom_type_scat_Cromer_Mann_a1
_atom_type_scat_Cromer_Mann_a2
_atom_type_scat_Cromer_Mann_a3
_atom_type_scat_Cromer_Mann_a4
_atom_type_scat_Cromer_Mann_b1
_atom_type_scat_Cromer_Mann_b2
_atom_type_scat_Cromer_Mann_b3
_atom_type_scat_Cromer_Mann_b4
_atom_type_scat_Cromer_Mann_c
_atom_type_scat_source
Mg 8.0 0.000 0.000 5.42040 2.82750 2.17350 79.2611 1.22690 0.38080 2.30730 7.19370 0.85840 International_Tables_Vol_C
P 8.0 0.000 0.000 6.43450 1.90670 4.17910 27.1570 1.78000 0.52600 1.49080 68.1645 1.11490 International_Tables_Vol_C
O 48.0 0.000 0.000 3.04850 13.2771 2.28680 5.70110 1.54630 0.32390 0.86700 32.9089 0.25080 International_Tables_Vol_C
C 16.0 0.000 0.000 2.31000 20.8439 1.02000 10.2075 1.58860 0.56870 0.86500 51.6512 0.21560 International_Tables_Vol_C
Na+1 0 0.000 0.000 3.25650 2.66710 3.93620 6.11530 1.39980 0.20010 1.00320 14.0390 0.40400 International_Tables_Vol_C
Cl-1 0 0.000 0.000 18.2915 0.00660 7.20840 1.17170 6.53370 19.5424 2.33860 60.4486 -16.378 International_Tables_Vol_C
H 24.0 0.00 0.00 0 0 0 0 0 0 0 0 0 International_Tables_Vol_C

loop_
_geom_angle_atom_site_label_1
_geom_angle_atom_site_label_2
_geom_angle_atom_site_label_3
_geom_angle
_geom_angle_site_symmetry_1
_geom_angle_site_symmetry_2
_geom_angle_site_symmetry_3
_geom_angle_publ_flag
O6 Mg O6 84.7(5) 2_545 . -2_464 n
O6 Mg O4 92.3(6) 2_545 . 1_555 n
O6 Mg O3 91.1(7) 2_545 . 1_555 n
O6 Mg O2 95.9(7) 2_545 . 1_555 n
O6 Mg O1 166.4(7) 2_545 . 1_555 n
O6 Mg O4 95.1(7) -2_565 . 1_555 n
O6 Mg O3 86.9(7) -2_565 . 1_555 n
O6 Mg O2 166.8(10) -2_565 . 1_555 n
O6 Mg O1 108.6(7) -2_565 . 1_555 n
O4 Mg O3 176.2(9) 1_555 . 1_555 n
O4 Mg O2 98.0(9) 1_555 . 1_555 n
O4 Mg O1 89.8(6) 1_555 . 1_555 n
O3 Mg O2 79.9(10) 1_555 . 1_555 n
O3 Mg O1 86.5(7) 1_555 . 1_555 n
O2 Mg O1 70.5(6) 1_555 . 1_555 n
O6 P O5 111.5(5) 1_555 . 1_555 n
O6 P O4 110.3(5) 1_555 . 1_555 n
O6 P C1 105.6(5) 1_555 . 3_554 n
O5 P O4 113.9(5) 1_555 . 1_555 n
O5 P C1 108.4(5) 1_555 . 3_554 n
O4 P C1 106.7(5) 1_555 . 3_554 n
Mg O6 Mg 95.3(5) 2_555 . -2_555 n
Mg O6 P 121.9(9) 2_555 . 1_555 n
Mg O6 P 124.7(7) -2_654 . 1_555 n
Mg O4 P 125.0(8) 1_555 . 1_555 n
P C1 C2 120.3(12) 3_555 . 1_555 n
P C1 O1 110.7(5) 3_555 . 1_555 n
C2 C1 O1 112.6(6) 1_555 . 1_555 n
C1 C2 O3 126.7(14) 1_555 . -4_656 n
C1 C2 O2 104.7(13) 1_555 . 1_555 n
O3 C2 O2 121.2(9) -4_656 . 1_555 n
Mg O3 C2 121.6(11) 1_555 . -4_556 n
Mg O2 C2 133.0(10) 1_555 . 1_555 n
Mg O1 C1 111.7(7) 1_555 . 1_555 n

loop_
_geom_bond_atom_site_label_1
_geom_bond_atom_site_label_2
_geom_bond_distance
_geom_bond_site_symmetry_1
_geom_bond_site_symmetry_2
_geom_bond_publ_flag
Mg Mg 3.229(17) . -1_555 n
Mg P 3.230(12) . 2_545 n
Mg O6 2.136(16) . 2_545 n
Mg O6 2.232(16) . -2_455 n
Mg O4 2.148(15) . 1_555 n
Mg O3 2.147(15) . 1_555 n
Mg O2 1.961(14) . 1_555 n
Mg O1 2.238(13) . 1_555 n
P Mg 3.230(12) . 2_555 n
P O6 1.544(4) . 1_555 n
P O5 1.541(4) . 1_555 n
P O4 1.542(4) . 1_555 n
P C1 1.834(4) . 3_554 n
O6 Mg 2.136(16) . 2_555 n
O6 Mg 2.232(16) . -2_555 n
O6 P 1.544(4) . 1_555 n
O5 P 1.541(4) . 1_555 n
O4 Mg 2.148(15) . 1_555 n
O4 P 1.542(4) . 1_555 n
C1 P 1.834(4) . 3_555 n
C1 C2 1.501(4) . 1_555 n
C1 O2 2.175(18) . 1_555 n
C1 O1 1.404(4) . 1_555 n
C2 C1 1.501(4) . 1_555 n
C2 O3 1.232(4) . -4_555 n
C2 O2 1.238(4) . 1_555 n
O3 Mg 2.147(15) . 1_555 n
O3 C2 1.232(4) . -4_455 n
O3 O2 2.152(8) . -4_455 n
O2 Mg 1.961(14) . 1_555 n
O2 C1 2.175(18) . 1_555 n
O2 C2 1.238(4) . 1_555 n
O2 O3 2.152(8) . -4_555 n
O1 Mg 2.238(13) . 1_555 n
O1 C1 1.404(4) . 1_555 n

loop_
_pd_block_diffractogram_id
2009-06-04T17:42|Mg(HO3PCHOHCOO)_H_01|A.
Cabeza|
